data_7012520
loop_
_publ_author_name
'Chisholm, Malcolm H.'
'Lin, Chu-Chieh'
'Gallucci, Judith C.'
'Ko, Bao-Tsan'

_publ_section_title
;
 Binolate complexes of lithium, zinc, aluminium, and titanium;
 preparations, structures, and studies of lactide polymerization
;
_journal_issue 3
_journal_name_full 'Dalton Transactions'
_journal_page_first 406
_journal_paper_doi 10.1039/b211582b
_journal_year 2003
_chemical_formula_sum 'C24 H32 Cl6 O2 Ti2'
_chemical_formula_weight 661.00
_chemical_name_systematic
; 
? 
;
_space_group_IT_number 15
_symmetry_cell_setting monoclinic
_symmetry_space_group_name_Hall '-C 2yc'
_symmetry_space_group_name_H-M 'C 1 2/c 1'
_atom_sites_solution_hydrogens geom
_atom_sites_solution_primary direct
_atom_sites_solution_secondary difmap
_audit_creation_method SHELXL-93
_cell_angle_alpha 90.00
_cell_angle_beta 113.018(1)
_cell_angle_gamma 90.00
_cell_formula_units_Z 4
_cell_length_a 16.0474(1)
_cell_length_b 11.9321(1)
_cell_length_c 17.6166(2)
_cell_measurement_temperature 250(2)
_cell_volume 3104.64(5)
_computing_cell_refinement 'DENZO (Otwinowski & Minor, 1997)'
_computing_data_collection 'COLLECT (Nonius, 1999)'
_computing_data_reduction 'DENZO (Otwinowski & Minor, 1997)'
_computing_structure_refinement 'SHELXL-93 (Sheldrick, 1993)'
_computing_structure_solution 'SHELXS-86 (Sheldrick, 1990)'
_diffrn_ambient_temperature 250(2)
_diffrn_measurement_device 'Nonius Kappa CCD'
_diffrn_measurement_method 'phi and omega scans'
_diffrn_radiation_monochromator graphite
_diffrn_radiation_source 'fine-focus sealed tube'
_diffrn_radiation_type MoK\a
_diffrn_radiation_wavelength 0.71073
_diffrn_reflns_av_R_equivalents 0.027
_diffrn_reflns_av_sigmaI/netI 0.0195
_diffrn_reflns_limit_h_max 20
_diffrn_reflns_limit_h_min -20
_diffrn_reflns_limit_k_max 15
_diffrn_reflns_limit_k_min -15
_diffrn_reflns_limit_l_max 22
_diffrn_reflns_limit_l_min -22
_diffrn_reflns_number 31055
_diffrn_reflns_theta_max 27.50
_diffrn_reflns_theta_min 2.24
_exptl_absorpt_coefficient_mu 1.050
_exptl_crystal_colour 'dark red'
_exptl_crystal_density_diffrn 1.414
_exptl_crystal_description 'trapezoidal chunk'
_exptl_crystal_F_000 1352
_exptl_crystal_size_max 0.31
_exptl_crystal_size_mid 0.19
_exptl_crystal_size_min 0.19
_refine_diff_density_max 0.544
_refine_diff_density_min -0.805
_refine_ls_extinction_method none
_refine_ls_goodness_of_fit_all 1.051
_refine_ls_goodness_of_fit_obs 1.084
_refine_ls_hydrogen_treatment noref
_refine_ls_matrix_type full
_refine_ls_number_parameters 186
_refine_ls_number_reflns 3564
_refine_ls_number_restraints 0
_refine_ls_restrained_S_all 1.053
_refine_ls_restrained_S_obs 1.084
_refine_ls_R_factor_all 0.0472
_refine_ls_R_factor_obs 0.0390
_refine_ls_shift/esd_max -0.003
_refine_ls_shift/esd_mean 0.000
_refine_ls_structure_factor_coef Fsqd
_refine_ls_weighting_details 'w=1/[\s^2^(Fo^2^)+(0.0556P)^2^+3.2561P] where P=(Fo^2^+2Fc^2^)/3'
_refine_ls_weighting_scheme calc
_refine_ls_wR_factor_all 0.1126
_refine_ls_wR_factor_obs 0.1060
_reflns_number_observed 3004
_reflns_number_total 3565
_reflns_observed_criterion >2sigma(I)
_cod_data_source_file b211582b.txt
_cod_data_source_block Chisholm1012
_cod_depositor_comments
;
The following automatic conversions were performed:

'_refine_ls_weighting_scheme' value 'calc
w=1/[\s^2^(Fo^2^)+(0.0556P)^2^+3.2561P] where P=(Fo^2^+2Fc^2^)/3' was
changed to 'calc'. New tag '_refine_ls_weighting_details' was
created. The value of the new tag was set to
'w=1/[\s^2^(Fo^2^)+(0.0556P)^2^+3.2561P] where P=(Fo^2^+2Fc^2^)/3'.

Automatic conversion script
Id: cif_fix_values 3143 2015-03-26 13:38:13Z robertas 
;
_cod_original_sg_symbol_H-M C2/c
_cod_database_code 7012520

loop_
_symmetry_equiv_pos_as_xyz
'x, y, z'
'-x, y, -z+1/2'
'x+1/2, y+1/2, z'
'-x+1/2, y+1/2, -z+1/2'
'-x, -y, -z'
'x, -y, z-1/2'
'-x+1/2, -y+1/2, -z'
'x+1/2, -y+1/2, z-1/2'

loop_
_atom_site_aniso_label
_atom_site_aniso_U_11
_atom_site_aniso_U_22
_atom_site_aniso_U_33
_atom_site_aniso_U_23
_atom_site_aniso_U_13
_atom_site_aniso_U_12
Ti 0.0493(2) 0.0653(3) 0.0391(2) 0.0248(2) 0.0234(2) 0.0200(2)
Cl1A 0.087(3) 0.0542(15) 0.060(2) 0.0248(11) 0.044(2) 0.0357(15)
Cl2A 0.0671(8) 0.0706(9) 0.0330(5) -0.0044(5) 0.0171(6) 0.0058(6)
Cl3A 0.0544(7) 0.0679(9) 0.0769(10) 0.0272(7) 0.0215(7) -0.0060(7)
Cl1B 0.091(3) 0.082(5) 0.055(2) 0.031(3) 0.035(2) 0.051(3)
Cl2B 0.194(3) 0.131(2) 0.0607(11) 0.0393(12) 0.079(2) 0.104(2)
Cl3B 0.0855(13) 0.107(2) 0.139(2) 0.059(2) 0.0193(14) -0.0240(12)
O 0.0434(7) 0.0417(7) 0.0294(6) 0.0087(5) 0.0160(5) 0.0086(6)
C1 0.0367(8) 0.0299(8) 0.0245(7) 0.0027(6) 0.0107(6) 0.0006(7)
C2 0.0333(8) 0.0305(8) 0.0277(8) -0.0004(6) 0.0095(6) -0.0013(7)
C3 0.0359(9) 0.0357(9) 0.0293(8) 0.0027(7) 0.0127(7) -0.0043(7)
C4 0.0370(9) 0.0328(9) 0.0307(8) 0.0054(7) 0.0089(7) -0.0045(7)
C5 0.0336(8) 0.0319(9) 0.0329(9) 0.0034(7) 0.0085(7) 0.0003(7)
C6 0.0337(8) 0.0291(8) 0.0295(8) -0.0011(6) 0.0115(7) -0.0023(7)
C7 0.0369(9) 0.0436(10) 0.0310(8) 0.0027(7) 0.0122(7) 0.0068(8)
C8 0.0390(10) 0.0648(14) 0.0410(11) -0.0050(10) 0.0049(8) 0.0055(10)
C9 0.0573(12) 0.0419(11) 0.0442(11) 0.0040(8) 0.0205(9) 0.0130(9)
C10 0.0431(11) 0.0682(15) 0.0547(13) 0.0126(11) 0.0252(10) 0.0140(10)
C11 0.0494(11) 0.0549(12) 0.0409(10) 0.0190(9) 0.0145(9) 0.0030(10)
C12 0.0488(12) 0.0493(12) 0.0542(12) 0.0161(10) 0.0197(10) 0.0155(10)

loop_
_atom_site_label
_atom_site_type_symbol
_atom_site_fract_x
_atom_site_fract_y
_atom_site_fract_z
_atom_site_U_iso_or_equiv
_atom_site_thermal_displace_type
_atom_site_occupancy
_atom_site_calc_flag
_atom_site_refinement_flags
_atom_site_disorder_group
Ti Ti 0.62033(3) 0.00923(4) 0.40491(2) 0.04933(15) Uani 1 d . .
Cl1A Cl 0.7220(8) -0.1234(9) 0.4457(7) 0.0625(12) Uani 0.50 d P .
Cl2A Cl 0.66642(10) 0.13396(15) 0.51269(9) 0.0576(4) Uani 0.50 d P .
Cl3A Cl 0.49274(10) -0.05609(15) 0.38950(11) 0.0677(4) Uani 0.50 d P .
Cl1B Cl 0.7345(8) -0.1052(9) 0.4508(7) 0.074(2) Uani 0.50 d P .
Cl2B Cl 0.6155(2) 0.0942(2) 0.50399(12) 0.1198(10) Uani 0.50 d P .
Cl3B Cl 0.4980(2) -0.1073(2) 0.3453(2) 0.1181(9) Uani 0.50 d P .
O O 0.62694(9) 0.08338(11) 0.32296(7) 0.0376(3) Uani 1 d . .
C1 C 0.60898(12) 0.14678(14) 0.25284(10) 0.0308(3) Uani 1 d . .
C2 C 0.66958(11) 0.14637(14) 0.21319(10) 0.0312(3) Uani 1 d . .
C3 C 0.64031(12) 0.20706(15) 0.13956(10) 0.0337(4) Uani 1 d . .
H3 H 0.67661(12) 0.20557(15) 0.10867(10) 0.040 Uiso 1 calc R .
C4 C 0.56128(12) 0.26921(15) 0.10921(10) 0.0348(4) Uani 1 d . .
C5 C 0.50576(12) 0.27449(14) 0.15373(11) 0.0342(4) Uani 1 d . .
C6 C 0.52902(11) 0.20976(14) 0.22552(10) 0.0311(4) Uani 1 d . .
C7 C 0.76115(12) 0.0856(2) 0.24699(11) 0.0375(4) Uani 1 d . .
C8 C 0.81767(14) 0.1260(2) 0.33514(13) 0.0516(5) Uani 1 d . .
H8A H 0.8769(4) 0.0910(12) 0.3547(4) 0.077 Uiso 1 calc R .
H8B H 0.7873(6) 0.1056(13) 0.3712(3) 0.077 Uiso 1 calc R .
H8C H 0.8244(10) 0.2067(3) 0.3351(2) 0.077 Uiso 1 calc R .
C9 C 0.7474(2) -0.0415(2) 0.24504(13) 0.0476(5) Uani 1 d . .
H9A H 0.8058(2) -0.0785(2) 0.2674(10) 0.071 Uiso 1 calc R .
H9B H 0.7145(10) -0.0657(3) 0.1886(2) 0.071 Uiso 1 calc R .
H9C H 0.7131(10) -0.0609(2) 0.2779(9) 0.071 Uiso 1 calc R .
C10 C 0.81681(15) 0.1115(2) 0.19492(15) 0.0535(5) Uani 1 d . .
H10A H 0.8749(5) 0.0738(12) 0.2186(7) 0.080 Uiso 1 calc R .
H10B H 0.8264(10) 0.1918(3) 0.1945(9) 0.080 Uiso 1 calc R .
H10C H 0.7842(6) 0.0854(14) 0.1389(3) 0.080 Uiso 1 calc R .
C11 C 0.53706(15) 0.3319(2) 0.02871(13) 0.0494(5) Uani 1 d . .
H11A H 0.5393(11) 0.4119(2) 0.0391(2) 0.074 Uiso 1 calc R .
H11B H 0.4765(5) 0.3111(11) -0.0088(4) 0.074 Uiso 1 calc R .
H11C H 0.5799(7) 0.3129(11) 0.0043(5) 0.074 Uiso 1 calc R .
C12 C 0.42381(15) 0.3501(2) 0.12681(14) 0.0509(5) Uani 1 d . .
H12A H 0.3824(6) 0.3294(10) 0.0717(4) 0.076 Uiso 1 calc R .
H12B H 0.4427(2) 0.4273(2) 0.1268(10) 0.076 Uiso 1 calc R .
H12C H 0.3936(7) 0.3422(11) 0.1647(6) 0.076 Uiso 1 calc R .

loop_
_atom_type_symbol
_atom_type_description
_atom_type_scat_dispersion_real
_atom_type_scat_dispersion_imag
_atom_type_scat_source
Ti Ti 0.2776 0.4457 'International Tables Vol C Tables 4.2.6.8 and 6.1.1.4'
Cl Cl 0.1484 0.1585 'International Tables Vol C Tables 4.2.6.8 and 6.1.1.4'
O O 0.0106 0.0060 'International Tables Vol C Tables 4.2.6.8 and 6.1.1.4'
C C 0.0033 0.0016 'International Tables Vol C Tables 4.2.6.8 and 6.1.1.4'
H H 0.0000 0.0000 'International Tables Vol C Tables 4.2.6.8 and 6.1.1.4'

loop_
_geom_angle_atom_site_label_1
_geom_angle_atom_site_label_2
_geom_angle_atom_site_label_3
_geom_angle
_geom_angle_site_symmetry_1
_geom_angle_site_symmetry_3
_geom_angle_publ_flag
O Ti Cl2B 119.56(9) . . ?
O Ti Cl3A 117.06(6) . . ?
Cl2B Ti Cl3A 86.20(12) . . ?
O Ti Cl1B 108.3(3) . . ?
Cl2B Ti Cl1B 107.6(3) . . ?
Cl3A Ti Cl1B 116.8(3) . . ?
O Ti Cl1A 111.3(3) . . ?
Cl2B Ti Cl1A 110.5(3) . . ?
Cl3A Ti Cl1A 109.7(3) . . ?
Cl1B Ti Cl1A 7.5(7) . . ?
O Ti Cl2A 104.68(6) . . ?
Cl2B Ti Cl2A 23.17(9) . . ?
Cl3A Ti Cl2A 109.21(7) . . ?
Cl1B Ti Cl2A 98.5(3) . . ?
Cl1A Ti Cl2A 103.9(3) . . ?
O Ti Cl3B 104.35(8) . . ?
Cl2B Ti Cl3B 112.28(14) . . ?
Cl3A Ti Cl3B 26.32(8) . . ?
Cl1B Ti Cl3B 103.6(3) . . ?
Cl1A Ti Cl3B 96.1(3) . . ?
Cl2A Ti Cl3B 135.41(10) . . ?
Cl2B Cl2A Ti 62.8(2) . . ?
Cl3B Cl3A Ti 87.3(2) . . ?
Cl2A Cl2B Ti 94.1(2) . . ?
Cl3A Cl3B Ti 66.4(2) . . ?
C1 O Ti 165.34(12) . . ?
O C1 C6 116.40(15) . . ?
O C1 C2 120.11(15) . . ?
C6 C1 C2 123.49(15) . . ?
C3 C2 C1 114.5(2) . . ?
C3 C2 C7 121.9(2) . . ?
C1 C2 C7 123.63(15) . . ?
C4 C3 C2 124.2(2) . . ?
C4 C3 H3 117.92(10) . . ?
C2 C3 H3 117.92(10) . . ?
C3 C4 C5 119.7(2) . . ?
C3 C4 C11 119.2(2) . . ?
C5 C4 C11 121.1(2) . . ?
C4 C5 C6 118.5(2) . . ?
C4 C5 C12 121.2(2) . . ?
C6 C5 C12 120.3(2) . . ?
C1 C6 C5 119.4(2) . . ?
C1 C6 C6 119.7(2) . 2_655 ?
C5 C6 C6 120.9(2) . 2_655 ?
C9 C7 C2 110.6(2) . . ?
C9 C7 C8 110.9(2) . . ?
C2 C7 C8 109.9(2) . . ?
C9 C7 C10 107.3(2) . . ?
C2 C7 C10 111.3(2) . . ?
C8 C7 C10 106.7(2) . . ?
C7 C8 H8A 109.47(11) . . ?
C7 C8 H8B 109.47(12) . . ?
H8A C8 H8B 109.5 . . ?
C7 C8 H8C 109.47(12) . . ?
H8A C8 H8C 109.5 . . ?
H8B C8 H8C 109.5 . . ?
C7 C9 H9A 109.47(11) . . ?
C7 C9 H9B 109.47(10) . . ?
H9A C9 H9B 109.5 . . ?
C7 C9 H9C 109.47(11) . . ?
H9A C9 H9C 109.5 . . ?
H9B C9 H9C 109.5 . . ?
C7 C10 H10A 109.47(11) . . ?
C7 C10 H10B 109.47(12) . . ?
H10A C10 H10B 109.5 . . ?
C7 C10 H10C 109.47(12) . . ?
H10A C10 H10C 109.5 . . ?
H10B C10 H10C 109.5 . . ?
C4 C11 H11A 109.47(12) . . ?
C4 C11 H11B 109.47(11) . . ?
H11A C11 H11B 109.5 . . ?
C4 C11 H11C 109.47(11) . . ?
H11A C11 H11C 109.5 . . ?
H11B C11 H11C 109.5 . . ?
C5 C12 H12A 109.47(11) . . ?
C5 C12 H12B 109.47(11) . . ?
H12A C12 H12B 109.5 . . ?
C5 C12 H12C 109.47(11) . . ?
H12A C12 H12C 109.5 . . ?
H12B C12 H12C 109.5 . . ?

loop_
_geom_bond_atom_site_label_1
_geom_bond_atom_site_label_2
_geom_bond_distance
_geom_bond_site_symmetry_2
_geom_bond_publ_flag
Ti O 1.7314(12) . ?
Ti Cl2B 2.046(2) . ?
Ti Cl3A 2.107(2) . ?
Ti Cl1B 2.171(11) . ?
Ti Cl1A 2.184(10) . ?
Ti Cl2A 2.295(2) . ?
Ti Cl3B 2.297(2) . ?
Cl2A Cl2B 0.905(3) . ?
Cl3A Cl3B 1.019(3) . ?
O C1 1.379(2) . ?
C1 C6 1.400(2) . ?
C1 C2 1.402(2) . ?
C2 C3 1.397(2) . ?
C2 C7 1.535(2) . ?
C3 C4 1.383(3) . ?
C3 H3 0.94 . ?
C4 C5 1.400(3) . ?
C4 C11 1.514(2) . ?
C5 C6 1.402(2) . ?
C5 C12 1.510(3) . ?
C6 C6 1.496(3) 2_655 ?
C7 C9 1.531(3) . ?
C7 C8 1.538(3) . ?
C7 C10 1.541(3) . ?
C8 H8A 0.97 . ?
C8 H8B 0.97 . ?
C8 H8C 0.97 . ?
C9 H9A 0.97 . ?
C9 H9B 0.97 . ?
C9 H9C 0.97 . ?
C10 H10A 0.97 . ?
C10 H10B 0.97 . ?
C10 H10C 0.97 . ?
C11 H11A 0.97 . ?
C11 H11B 0.97 . ?
C11 H11C 0.97 . ?
C12 H12A 0.97 . ?
C12 H12B 0.97 . ?
C12 H12C 0.97 . ?

loop_
_geom_torsion_atom_site_label_1
_geom_torsion_atom_site_label_2
_geom_torsion_atom_site_label_3
_geom_torsion_atom_site_label_4
_geom_torsion
_geom_torsion_site_symmetry_1
_geom_torsion_site_symmetry_2
_geom_torsion_site_symmetry_3
_geom_torsion_site_symmetry_4
_geom_torsion_publ_flag
O Ti Cl2A Cl2B 133.2(2) . . . . ?
Cl2B Ti Cl2A Cl2B 0.0 . . . . ?
Cl3A Ti Cl2A Cl2B 7.1(2) . . . . ?
Cl1B Ti Cl2A Cl2B -115.3(4) . . . . ?
Cl1A Ti Cl2A Cl2B -110.0(4) . . . . ?
Cl3B Ti Cl2A Cl2B 4.1(3) . . . . ?
O Ti Cl3A Cl3B 66.1(2) . . . . ?
Cl2B Ti Cl3A Cl3B -172.5(2) . . . . ?
Cl1B Ti Cl3A Cl3B -64.7(4) . . . . ?
Cl1A Ti Cl3A Cl3B -62.0(4) . . . . ?
Cl2A Ti Cl3A Cl3B -175.3(2) . . . . ?
Cl3B Ti Cl3A Cl3B 0.0 . . . . ?
Ti Cl2A Cl2B Ti 0.0 . . . . ?
O Ti Cl2B Cl2A -54.2(2) . . . . ?
Cl3A Ti Cl2B Cl2A -173.3(2) . . . . ?
Cl1B Ti Cl2B Cl2A 69.7(4) . . . . ?
Cl1A Ti Cl2B Cl2A 77.0(4) . . . . ?
Cl2A Ti Cl2B Cl2A 0.0 . . . . ?
Cl3B Ti Cl2B Cl2A -176.9(2) . . . . ?
Ti Cl3A Cl3B Ti 0.0 . . . . ?
O Ti Cl3B Cl3A -122.8(2) . . . . ?
Cl2B Ti Cl3B Cl3A 8.1(2) . . . . ?
Cl3A Ti Cl3B Cl3A 0.0 . . . . ?
Cl1B Ti Cl3B Cl3A 123.9(3) . . . . ?
Cl1A Ti Cl3B Cl3A 123.3(3) . . . . ?
Cl2A Ti Cl3B Cl3A 6.4(2) . . . . ?
Cl2B Ti O C1 -77.1(5) . . . . ?
Cl3A Ti O C1 24.7(5) . . . . ?
Cl1B Ti O C1 159.3(6) . . . . ?
Cl1A Ti O C1 152.0(6) . . . . ?
Cl2A Ti O C1 -96.3(5) . . . . ?
Cl3B Ti O C1 49.4(5) . . . . ?
Ti O C1 C6 17.7(6) . . . . ?
Ti O C1 C2 -162.6(4) . . . . ?
O C1 C2 C3 175.34(15) . . . . ?
C6 C1 C2 C3 -5.1(2) . . . . ?
O C1 C2 C7 -5.0(3) . . . . ?
C6 C1 C2 C7 174.5(2) . . . . ?
C1 C2 C3 C4 4.0(3) . . . . ?
C7 C2 C3 C4 -175.6(2) . . . . ?
C2 C3 C4 C5 0.6(3) . . . . ?
C2 C3 C4 C11 179.7(2) . . . . ?
C3 C4 C5 C6 -4.4(3) . . . . ?
C11 C4 C5 C6 176.5(2) . . . . ?
C3 C4 C5 C12 174.1(2) . . . . ?
C11 C4 C5 C12 -5.0(3) . . . . ?
O C1 C6 C5 -178.83(15) . . . . ?
C2 C1 C6 C5 1.6(3) . . . . ?
O C1 C6 C6 2.9(2) . . . 2_655 ?
C2 C1 C6 C6 -176.68(15) . . . 2_655 ?
C4 C5 C6 C1 3.3(3) . . . . ?
C12 C5 C6 C1 -175.2(2) . . . . ?
C4 C5 C6 C6 -178.45(15) . . . 2_655 ?
C12 C5 C6 C6 3.1(3) . . . 2_655 ?
C3 C2 C7 C9 -113.2(2) . . . . ?
C1 C2 C7 C9 67.2(2) . . . . ?
C3 C2 C7 C8 124.0(2) . . . . ?
C1 C2 C7 C8 -55.6(2) . . . . ?
C3 C2 C7 C10 6.0(2) . . . . ?
C1 C2 C7 C10 -173.6(2) . . . . ?
